data_7119430
loop_
_publ_author_name
'Aggarwal, Himanshu'
'Das, Raj Kumar'
'Engel, Emile R.'
'Barbour, Leonard J.'

_publ_section_title
;
 A five-fold interpenetrated metal-organic framework showing a large
 variation in thermal expansion behaviour owing to dramatic structural
 transformation upon dehydration-rehydration.
;
_journal_issue 5
_journal_name_full 'Chemical communications (Cambridge, England)'
_journal_page_first 861
_journal_page_last 864
_journal_paper_doi 10.1039/c6cc07995d
_journal_volume 53
_journal_year 2017
_chemical_formula_moiety 'C16 H14 N2 O4 Zn'
_chemical_formula_sum 'C16 H14 N2 O4 Zn'
_chemical_formula_weight 363.66
_chemical_name_systematic
; 
 ? 
;
_space_group_IT_number 2
_symmetry_cell_setting triclinic
_symmetry_space_group_name_Hall '-P 1'
_symmetry_space_group_name_H-M 'P -1'
_atom_sites_solution_hydrogens geom
_atom_sites_solution_primary direct
_atom_sites_solution_secondary difmap
_audit_creation_method SHELXL-97
_audit_update_record
;
2016-05-18 deposited with the CCDC.
2016-12-06 downloaded from the CCDC.
;
_cell_angle_alpha 92.396(2)
_cell_angle_beta 107.797(2)
_cell_angle_gamma 94.950(3)
_cell_formula_units_Z 2
_cell_length_a 8.1801(19)
_cell_length_b 8.831(2)
_cell_length_c 11.441(3)
_cell_measurement_reflns_used 1295
_cell_measurement_temperature 247(2)
_cell_measurement_theta_max 22.34
_cell_measurement_theta_min 2.63
_cell_volume 782.0(3)
_computing_cell_refinement 'SAINT (Bruker, 2009)'
_computing_data_reduction SAINT
_computing_molecular_graphics 'X-Seed (Barbour 2001)'
_computing_structure_refinement 'SHELXL-97 (Sheldrick, 1997)'
_computing_structure_solution 'SHELXS-97 (Sheldrick, 1990)'
_diffrn_ambient_temperature 247(2)
_diffrn_measured_fraction_theta_full 0.982
_diffrn_measured_fraction_theta_max 0.982
_diffrn_measurement_device_type 'CCD area detector'
_diffrn_measurement_method 'phi and omega scans'
_diffrn_radiation_monochromator graphite
_diffrn_radiation_source 'fine-focus sealed tube'
_diffrn_radiation_type MoK\a
_diffrn_radiation_wavelength 0.71073
_diffrn_reflns_av_R_equivalents 0.0264
_diffrn_reflns_av_sigmaI/netI 0.0540
_diffrn_reflns_limit_h_max 10
_diffrn_reflns_limit_h_min -6
_diffrn_reflns_limit_k_max 10
_diffrn_reflns_limit_k_min -9
_diffrn_reflns_limit_l_max 14
_diffrn_reflns_limit_l_min -13
_diffrn_reflns_number 4385
_diffrn_reflns_theta_full 25.93
_diffrn_reflns_theta_max 25.93
_diffrn_reflns_theta_min 1.87
_exptl_absorpt_coefficient_mu 1.591
_exptl_absorpt_correction_T_max 0.8833
_exptl_absorpt_correction_T_min 0.6201
_exptl_absorpt_correction_type multi-scan
_exptl_absorpt_process_details SADABS
_exptl_crystal_colour colorless
_exptl_crystal_density_diffrn 1.544
_exptl_crystal_density_method 'not measured'
_exptl_crystal_description plate
_exptl_crystal_F_000 372
_exptl_crystal_size_max 0.33
_exptl_crystal_size_mid 0.14
_exptl_crystal_size_min 0.08
_refine_diff_density_max 0.390
_refine_diff_density_min -0.442
_refine_diff_density_rms 0.074
_refine_ls_extinction_method none
_refine_ls_goodness_of_fit_ref 1.050
_refine_ls_hydrogen_treatment mixed
_refine_ls_matrix_type full
_refine_ls_number_parameters 208
_refine_ls_number_reflns 2989
_refine_ls_number_restraints 0
_refine_ls_restrained_S_all 1.050
_refine_ls_R_factor_all 0.0577
_refine_ls_R_factor_gt 0.0440
_refine_ls_shift/su_max 0.001
_refine_ls_shift/su_mean 0.000
_refine_ls_structure_factor_coef Fsqd
_refine_ls_weighting_details 'calc w=1/[\s^2^(Fo^2^)+(0.0387P)^2^+0.3837P] where P=(Fo^2^+2Fc^2^)/3'
_refine_ls_weighting_scheme calc
_refine_ls_wR_factor_gt 0.0913
_refine_ls_wR_factor_ref 0.1005
_reflns_number_gt 2430
_reflns_number_total 2989
_reflns_threshold_expression >2sigma(I)
_cod_data_source_file c6cc07995d2.cif
_cod_data_source_block LJB_1_act
_cod_depositor_comments
;
The following automatic conversions were performed:

'_symmetry_cell_setting' value 'Triclinic' changed to 'triclinic'
according to
/usr/data/users/saulius/crontab/automatic-downloads/rss-feeds/RSC/lib/dictionaries/cif_core.dic
dictionary named 'cif_core.dic' version 2.4.2 from 2011-04-26.

Automatic conversion script
Id: cif_fix_values 4268 2015-11-12 08:31:59Z antanas 
;
_cod_original_sg_symbol_H-M P-1
_cod_database_code 7119430

loop_
_symmetry_equiv_pos_as_xyz
'x, y, z'
'-x, -y, -z'

loop_
_atom_site_label
_atom_site_type_symbol
_atom_site_fract_x
_atom_site_fract_y
_atom_site_fract_z
_atom_site_U_iso_or_equiv
_atom_site_adp_type
_atom_site_occupancy
_atom_site_symmetry_multiplicity
_atom_site_calc_flag
_atom_site_refinement_flags
Zn1 Zn 0.52175(5) 0.64067(4) 0.75545(4) 0.03475(15) Uani 1 1 d .
O1 O 0.4560(4) 0.7562(3) 0.6006(2) 0.0519(7) Uani 1 1 d .
N2 N 0.3516(4) 0.4473(3) 0.6818(3) 0.0390(7) Uani 1 1 d .
O3 O 0.7022(4) 0.5909(3) 0.9243(3) 0.0623(8) Uani 1 1 d .
N1 N 0.3674(4) 0.7403(3) 0.8456(3) 0.0371(7) Uani 1 1 d .
O2 O 0.6643(4) 0.8930(3) 0.7431(3) 0.0609(8) Uani 1 1 d .
O4 O 0.7570(4) 0.5348(4) 0.7552(3) 0.0684(9) Uani 1 1 d .
C5 C 0.2019(5) 0.7521(4) 0.7840(3) 0.0434(9) Uani 1 1 d .
H5 H 0.1599 0.7165 0.7006 0.052 Uiso 1 1 calc R
C1 C 0.5569(5) 0.8771(4) 0.6400(3) 0.0427(9) Uani 1 1 d .
C9 C 0.4232(5) 0.7931(4) 0.9628(3) 0.0464(9) Uani 1 1 d .
H9 H 0.5398 0.7882 1.0073 0.056 Uiso 1 1 calc R
C7 C 0.1481(5) 0.8636(4) 0.9596(3) 0.0412(9) Uani 1 1 d .
C3 C 0.7986(5) 0.5399(4) 0.8688(4) 0.0500(10) Uani 1 1 d .
C13 C 0.1122(5) 0.1929(4) 0.5862(4) 0.0533(11) Uani 1 1 d .
C15 C 0.2936(5) 0.4084(4) 0.5616(3) 0.0450(9) Uani 1 1 d .
H15 H 0.3339 0.4688 0.5084 0.054 Uiso 1 1 calc R
C8 C 0.3194(5) 0.8545(5) 1.0224(4) 0.0527(10) Uani 1 1 d .
H8 H 0.3650 0.8903 1.1057 0.063 Uiso 1 1 calc R
C4 C 0.9678(5) 0.4907(4) 0.9407(3) 0.0449(9) Uani 1 1 d .
H4 H 1.0321 0.4430 0.8971 0.054 Uiso 1 1 calc R
C2 C 0.5426(5) 1.0057(4) 0.5581(3) 0.0430(9) Uani 1 1 d .
H2 H 0.5994 1.1016 0.5933 0.052 Uiso 1 1 calc R
C6 C 0.0916(5) 0.8132(4) 0.8362(3) 0.0459(9) Uani 1 1 d .
H6 H -0.0230 0.8212 0.7885 0.055 Uiso 1 1 calc R
C14 C 0.1773(5) 0.2835(4) 0.5122(4) 0.0508(10) Uani 1 1 d .
H14 H 0.1414 0.2594 0.4268 0.061 Uiso 1 1 calc R
C11 C 0.2909(6) 0.3589(5) 0.7540(4) 0.0596(12) Uani 1 1 d .
H11 H 0.3300 0.3845 0.8393 0.072 Uiso 1 1 calc R
C12 C 0.1752(7) 0.2333(5) 0.7107(4) 0.0714(14) Uani 1 1 d .
H12 H 0.1381 0.1741 0.7660 0.086 Uiso 1 1 calc R
C10 C 0.0249(5) 0.9228(4) 1.0216(4) 0.0476(9) Uani 1 1 d .
H10A H 0.0796 0.9315 1.1110 0.057 Uiso 1 1 calc R
H10B H -0.0792 0.8505 1.0026 0.057 Uiso 1 1 calc R
C16 C -0.0277(6) 0.0596(5) 0.5342(4) 0.0669(13) Uani 1 1 d .
H16A H -0.0598 0.0149 0.6021 0.080 Uiso 1 1 calc R
H16B H -0.1305 0.0981 0.4794 0.080 Uiso 1 1 calc R

loop_
_atom_site_aniso_label
_atom_site_aniso_U_11
_atom_site_aniso_U_22
_atom_site_aniso_U_33
_atom_site_aniso_U_23
_atom_site_aniso_U_13
_atom_site_aniso_U_12
Zn1 0.0322(2) 0.0357(2) 0.0352(2) 0.00555(16) 0.00829(17) 0.00420(17)
O1 0.0650(19) 0.0449(15) 0.0471(16) 0.0132(12) 0.0199(14) -0.0006(14)
N2 0.0409(18) 0.0365(16) 0.0399(17) 0.0068(13) 0.0126(14) 0.0034(14)
O3 0.0424(17) 0.0619(19) 0.078(2) 0.0105(15) 0.0076(16) 0.0182(15)
N1 0.0351(17) 0.0395(16) 0.0357(16) 0.0057(12) 0.0079(14) 0.0075(14)
O2 0.063(2) 0.0652(19) 0.0487(17) 0.0162(14) 0.0059(15) 0.0104(16)
O4 0.0550(19) 0.082(2) 0.0562(19) 0.0233(16) -0.0027(16) 0.0057(17)
C5 0.039(2) 0.053(2) 0.038(2) 0.0033(16) 0.0104(17) 0.0087(18)
C1 0.048(2) 0.043(2) 0.045(2) 0.0127(17) 0.022(2) 0.0114(19)
C9 0.031(2) 0.055(2) 0.047(2) -0.0041(18) 0.0051(18) 0.0072(18)
C7 0.040(2) 0.0382(19) 0.048(2) 0.0037(16) 0.0175(18) 0.0057(17)
C3 0.038(2) 0.036(2) 0.066(3) 0.0155(19) 0.000(2) 0.0011(18)
C13 0.050(2) 0.043(2) 0.062(3) -0.0014(19) 0.016(2) -0.011(2)
C15 0.044(2) 0.052(2) 0.039(2) 0.0022(17) 0.0163(18) -0.0078(19)
C8 0.044(2) 0.064(3) 0.045(2) -0.0133(19) 0.0096(19) 0.007(2)
C4 0.037(2) 0.041(2) 0.055(2) 0.0127(18) 0.0088(19) 0.0094(17)
C2 0.044(2) 0.0400(19) 0.046(2) 0.0115(17) 0.0143(18) -0.0005(17)
C6 0.035(2) 0.055(2) 0.048(2) 0.0054(18) 0.0101(18) 0.0117(18)
C14 0.051(2) 0.055(2) 0.040(2) -0.0062(18) 0.0125(19) -0.013(2)
C11 0.077(3) 0.054(2) 0.038(2) 0.0059(18) 0.010(2) -0.018(2)
C12 0.100(4) 0.058(3) 0.053(3) 0.010(2) 0.028(3) -0.025(3)
C10 0.046(2) 0.047(2) 0.054(2) 0.0058(18) 0.022(2) 0.0041(19)
C16 0.059(3) 0.064(3) 0.079(3) -0.001(2) 0.028(3) -0.009(2)

loop_
_atom_type_symbol
_atom_type_description
_atom_type_scat_dispersion_real
_atom_type_scat_dispersion_imag
_atom_type_scat_source
C C 0.0033 0.0016 'International Tables Vol C Tables 4.2.6.8 and 6.1.1.4'
H H 0.0000 0.0000 'International Tables Vol C Tables 4.2.6.8 and 6.1.1.4'
N N 0.0061 0.0033 'International Tables Vol C Tables 4.2.6.8 and 6.1.1.4'
O O 0.0106 0.0060 'International Tables Vol C Tables 4.2.6.8 and 6.1.1.4'
Zn Zn 0.2839 1.4301 'International Tables Vol C Tables 4.2.6.8 and 6.1.1.4'

loop_
_geom_angle_atom_site_label_1
_geom_angle_atom_site_label_2
_geom_angle_atom_site_label_3
_geom_angle
_geom_angle_site_symmetry_1
_geom_angle_site_symmetry_3
O1 Zn1 N2 95.98(11) . .
O1 Zn1 N1 98.02(11) . .
N2 Zn1 N1 96.32(12) . .
O1 Zn1 O3 151.65(12) . .
N2 Zn1 O3 109.02(11) . .
N1 Zn1 O3 92.44(12) . .
O1 Zn1 O4 105.82(11) . .
N2 Zn1 O4 95.58(12) . .
N1 Zn1 O4 152.01(11) . .
O3 Zn1 O4 59.69(12) . .
O1 Zn1 O2 57.55(10) . .
N2 Zn1 O2 153.45(10) . .
N1 Zn1 O2 90.18(11) . .
O3 Zn1 O2 96.34(11) . .
O4 Zn1 O2 90.39(11) . .
O1 Zn1 C3 131.18(14) . .
N2 Zn1 C3 104.51(12) . .
N1 Zn1 C3 122.45(14) . .
O3 Zn1 C3 30.08(13) . .
O4 Zn1 C3 29.62(13) . .
O2 Zn1 C3 93.39(11) . .
O1 Zn1 C1 29.28(11) . .
N2 Zn1 C1 125.26(12) . .
N1 Zn1 C1 93.48(11) . .
O3 Zn1 C1 124.21(12) . .
O4 Zn1 C1 100.12(12) . .
O2 Zn1 C1 28.31(10) . .
C3 Zn1 C1 114.66(13) . .
C1 O1 Zn1 99.0(2) . .
C15 N2 C11 116.9(3) . .
C15 N2 Zn1 122.3(2) . .
C11 N2 Zn1 120.8(3) . .
C3 O3 Zn1 91.5(3) . .
C9 N1 C5 116.9(3) . .
C9 N1 Zn1 123.8(2) . .
C5 N1 Zn1 119.3(2) . .
C1 O2 Zn1 80.5(2) . .
C3 O4 Zn1 88.2(3) . .
N1 C5 C6 123.1(3) . .
O2 C1 O1 122.7(3) . .
O2 C1 C2 119.0(4) . .
O1 C1 C2 118.3(3) . .
O2 C1 Zn1 71.1(2) . .
O1 C1 Zn1 51.68(17) . .
C2 C1 Zn1 169.0(3) . .
N1 C9 C8 123.4(4) . .
C8 C7 C6 116.9(4) . .
C8 C7 C10 122.2(4) . .
C6 C7 C10 120.9(3) . .
O4 C3 O3 120.6(4) . .
O4 C3 C4 119.7(4) . .
O3 C3 C4 119.6(4) . .
O4 C3 Zn1 62.2(2) . .
O3 C3 Zn1 58.5(2) . .
C4 C3 Zn1 176.0(3) . .
C12 C13 C14 116.0(4) . .
C12 C13 C16 121.4(4) . .
C14 C13 C16 122.5(4) . .
N2 C15 C14 122.5(3) . .
C9 C8 C7 119.6(4) . .
C4 C4 C3 124.3(5) 2_767 .
C2 C2 C1 124.4(5) 2_676 .
C5 C6 C7 120.0(3) . .
C15 C14 C13 120.9(4) . .
N2 C11 C12 123.5(4) . .
C11 C12 C13 120.3(4) . .
C7 C10 C10 110.9(4) . 2_577
C16 C16 C13 112.8(5) 2_556 .

loop_
_geom_bond_atom_site_label_1
_geom_bond_atom_site_label_2
_geom_bond_distance
_geom_bond_site_symmetry_2
Zn1 O1 2.032(2) .
Zn1 N2 2.077(3) .
Zn1 N1 2.084(3) .
Zn1 O3 2.131(3) .
Zn1 O4 2.212(3) .
Zn1 O2 2.455(3) .
Zn1 C3 2.500(4) .
Zn1 C1 2.558(4) .
O1 C1 1.267(4) .
N2 C15 1.330(4) .
N2 C11 1.332(5) .
O3 C3 1.253(5) .
N1 C9 1.326(4) .
N1 C5 1.337(4) .
O2 C1 1.230(4) .
O4 C3 1.236(5) .
C5 C6 1.360(5) .
C1 C2 1.493(5) .
C9 C8 1.372(5) .
C7 C8 1.376(5) .
C7 C6 1.385(5) .
C7 C10 1.514(5) .
C3 C4 1.490(5) .
C13 C12 1.378(6) .
C13 C14 1.378(5) .
C13 C16 1.531(5) .
C15 C14 1.370(5) .
C4 C4 1.295(7) 2_767
C2 C2 1.293(7) 2_676
C11 C12 1.363(6) .
C10 C10 1.516(7) 2_577
C16 C16 1.468(8) 2_556
